data_7110838
loop_
_publ_author_name
'Sidorov, Aleksei A.'
'Ponina, Marina O.'
'Deomidov, Sergei M.'
'Novotortsev, Vladimir M.'
'Nefedov, Sergei E.'
'Eremenko, Igor L.'
'Moiseev, Ilya I.'
'Demonceau, Albert'

_publ_section_title
;
 Oxygen initiated unprecedented condensation of propargylamine into the
 1,3-di(propargylimino)propylateanion coordinated to cobalt(iii)
;
_journal_issue 15
_journal_name_full 'Chemical Communications'
_journal_page_first 1383
_journal_paper_doi 10.1039/b000004n
_journal_year 2000
_chemical_formula_sum 'C14 H20 Co0.5 N2 O2'
_chemical_formula_weight 277.79
_chemical_name_systematic
; 
 ? 
;
_space_group_IT_number 15
_symmetry_cell_setting monoclinic
_symmetry_space_group_name_Hall '-C 2yc'
_symmetry_space_group_name_H-M 'C 1 2/c 1'
_atom_sites_solution_hydrogens geom
_atom_sites_solution_primary direct
_atom_sites_solution_secondary difmap
_audit_creation_method SHELXL
_cell_angle_alpha 90.00
_cell_angle_beta 94.83(3)
_cell_angle_gamma 90.00
_cell_formula_units_Z 8
_cell_length_a 14.830(3)
_cell_length_b 15.354(3)
_cell_length_c 15.282(3)
_cell_measurement_temperature 293(2)
_cell_volume 3467.4(12)
_computing_structure_refinement 'SHELXL-93 (Sheldrick, 1993)'
_computing_structure_solution 'SHELXS-86 (Sheldrick, 1990)'
_diffrn_ambient_temperature 293(2)
_diffrn_radiation_monochromator graphite
_diffrn_radiation_source 'fine-focus sealed tube'
_diffrn_radiation_type MoK\a
_diffrn_radiation_wavelength 0.71073
_diffrn_reflns_av_R_equivalents 0.0000
_diffrn_reflns_av_sigmaI/netI 0.0294
_diffrn_reflns_limit_h_max 18
_diffrn_reflns_limit_h_min 1
_diffrn_reflns_limit_k_max 18
_diffrn_reflns_limit_k_min 1
_diffrn_reflns_limit_l_max 18
_diffrn_reflns_limit_l_min -18
_diffrn_reflns_number 3101
_diffrn_reflns_theta_max 25.97
_diffrn_reflns_theta_min 3.19
_exptl_absorpt_coefficient_mu 0.527
_exptl_crystal_density_diffrn 1.064
_exptl_crystal_F_000 1180
_refine_diff_density_max 0.427
_refine_diff_density_min -0.334
_refine_diff_density_rms 0.068
_refine_ls_extinction_method none
_refine_ls_goodness_of_fit_all 1.311
_refine_ls_goodness_of_fit_obs 1.351
_refine_ls_matrix_type full
_refine_ls_number_parameters 204
_refine_ls_number_reflns 3100
_refine_ls_number_restraints 0
_refine_ls_restrained_S_all 1.312
_refine_ls_restrained_S_obs 1.351
_refine_ls_R_factor_all 0.0678
_refine_ls_R_factor_obs 0.0483
_refine_ls_shift/esd_max 0.058
_refine_ls_shift/esd_mean 0.005
_refine_ls_structure_factor_coef Fsqd
_refine_ls_weighting_details 'w=1/[\s^2^(Fo^2^)+(0.1000P)^2^+0.0000P] where P=(Fo^2^+2Fc^2^)/3'
_refine_ls_weighting_scheme calc
_refine_ls_wR_factor_all 0.1344
_refine_ls_wR_factor_obs 0.1214
_reflns_number_observed 2516
_reflns_number_total 3101
_reflns_observed_criterion >2sigma(I)
_cod_data_source_file b000004nsup1.cif
_cod_data_source_block nnco
_cod_depositor_comments
;
The following automatic conversions were performed:

'_symmetry_cell_setting' value 'Monoclinic' changed to 'monoclinic'
according to /home/saulius/struct/CIF-dictionaries/cif_core.dic
dictionary named 'cif_core.dic' version 2.4.2 from 2011-04-26.

Automatic conversion script
Id: cif_fix_values 1891 2012-01-12 08:04:46Z andrius 

The following automatic conversions were performed:

'_refine_ls_weighting_scheme' value 'calc
w=1/[\s^2^(Fo^2^)+(0.1000P)^2^+0.0000P] where P=(Fo^2^+2Fc^2^)/3' was
changed to 'calc'. New tag '_refine_ls_weighting_details' was
created. The value of the new tag was set to
'w=1/[\s^2^(Fo^2^)+(0.1000P)^2^+0.0000P] where P=(Fo^2^+2Fc^2^)/3'.

Automatic conversion script
Id: cif_fix_values 3143 2015-03-26 13:38:13Z robertas 
;
_cod_original_sg_symbol_H-M C2/c
_cod_original_formula_sum 'C14 H20 Co0.50 N2 O2'
_cod_database_code 7110838

loop_
_symmetry_equiv_pos_as_xyz
'x, y, z'
'-x, y, -z+1/2'
'x+1/2, y+1/2, z'
'-x+1/2, y+1/2, -z+1/2'
'-x, -y, -z'
'x, -y, z-1/2'
'-x+1/2, -y+1/2, -z'
'x+1/2, -y+1/2, z-1/2'

loop_
_atom_site_aniso_label
_atom_site_aniso_U_11
_atom_site_aniso_U_22
_atom_site_aniso_U_33
_atom_site_aniso_U_23
_atom_site_aniso_U_13
_atom_site_aniso_U_12
Co1 0.0400(3) 0.0360(3) 0.0271(3) 0.000 -0.0075(2) 0.000
O1 0.0506(11) 0.0442(11) 0.0371(10) 0.0025(8) -0.0067(8) -0.0113(8)
O2 0.099(2) 0.090(2) 0.069(2) 0.0204(15) -0.042(2) -0.049(2)
N1 0.0463(13) 0.0426(12) 0.0335(12) -0.0008(9) -0.0108(9) 0.0039(10)
N2 0.0525(13) 0.0469(13) 0.0345(12) -0.0044(9) -0.0064(10) 0.0076(10)
C1 0.053(2) 0.053(2) 0.048(2) 0.0044(13) -0.0076(13) -0.0127(13)
C2 0.073(2) 0.061(2) 0.066(2) 0.013(2) -0.007(2) -0.023(2)
C3 0.121(4) 0.123(5) 0.145(5) 0.087(4) -0.031(4) -0.029(4)
C4 0.220(9) 0.165(7) 0.171(8) 0.082(5) 0.132(7) 0.037(5)
C5 0.243(8) 0.093(4) 0.137(6) 0.021(4) -0.036(6) -0.096(5)
C6 0.092(3) 0.056(2) 0.059(2) -0.009(2) -0.044(2) 0.024(2)
C7 0.072(2) 0.058(2) 0.054(2) 0.0038(15) -0.025(2) 0.004(2)
C8 0.086(3) 0.083(3) 0.061(2) 0.010(2) -0.036(2) -0.016(2)
C9 0.055(2) 0.071(2) 0.054(2) -0.008(2) 0.0053(14) 0.0111(15)
C10 0.073(2) 0.071(2) 0.050(2) -0.006(2) 0.015(2) 0.002(2)
C11 0.118(4) 0.094(3) 0.045(2) -0.001(2) 0.010(2) 0.000(3)
C12 0.078(2) 0.049(2) 0.039(2) -0.0085(13) -0.0145(14) 0.0139(15)
C13 0.090(3) 0.041(2) 0.047(2) 0.000 -0.011(2) 0.000
C1S 0.199(16) 0.058(6) 0.107(9) 0.011(6) -0.077(11) -0.035(8)
C2S 0.319(30) 0.045(7) 0.227(20) -0.035(8) -0.104(21) 0.063(11)
C3S 0.183(15) 0.072(8) 0.231(21) -0.060(11) -0.081(18) 0.047(9)

loop_
_atom_site_label
_atom_site_type_symbol
_atom_site_fract_x
_atom_site_fract_y
_atom_site_fract_z
_atom_site_U_iso_or_equiv
_atom_site_thermal_displace_type
_atom_site_occupancy
_atom_site_calc_flag
_atom_site_refinement_flags
Co1 Co 0.0000 0.15170(3) 0.2500 0.0349(2) Uani 1 d S
O1 O 0.05890(13) 0.24445(12) 0.19073(12) 0.0445(5) Uani 1 d .
O2 O 0.1631(2) 0.2984(2) 0.2876(2) 0.0885(10) Uani 1 d .
N1 N 0.0813(2) 0.1576(2) 0.3591(2) 0.0416(5) Uani 1 d .
N2 N 0.0736(2) 0.0650(2) 0.19779(15) 0.0452(5) Uani 1 d .
C1 C 0.1166(2) 0.3017(2) 0.2183(2) 0.0519(7) Uani 1 d .
C2 C 0.1286(3) 0.3783(3) 0.1546(3) 0.0674(9) Uani 1 d .
C3 C 0.0394(4) 0.4002(4) 0.1051(4) 0.132(3) Uani 1 d .
H3D H 0.0158(4) 0.3495(4) 0.0743(4) 0.198 Uiso 1 calc R
H3E H 0.0480(4) 0.4459(4) 0.0638(4) 0.198 Uiso 1 calc R
H3F H -0.0026(4) 0.4191(4) 0.1457(4) 0.198 Uiso 1 calc R
C4 C 0.1938(7) 0.3486(5) 0.0918(6) 0.179(4) Uani 1 d .
H4A H 0.1686(7) 0.3000(5) 0.0586(6) 0.268 Uiso 1 calc R
H4B H 0.2494(7) 0.3313(5) 0.1238(6) 0.268 Uiso 1 calc R
H4C H 0.2054(7) 0.3953(5) 0.0526(6) 0.268 Uiso 1 calc R
C5 C 0.1703(6) 0.4535(4) 0.2046(5) 0.161(3) Uani 1 d .
H5A H 0.1297(6) 0.4742(4) 0.2456(5) 0.241 Uiso 1 calc R
H5B H 0.1822(6) 0.4995(4) 0.1645(5) 0.241 Uiso 1 calc R
H5C H 0.2261(6) 0.4354(4) 0.2358(5) 0.241 Uiso 1 calc R
C6 C 0.1386(3) 0.0849(2) 0.3909(2) 0.0719(11) Uani 1 d .
H6A H 0.1792(3) 0.0697(2) 0.3467(2) 0.086 Uiso 1 calc R
H6B H 0.1009(3) 0.0346(2) 0.4000(2) 0.086 Uiso 1 calc R
C7 C 0.1922(2) 0.1062(2) 0.4736(2) 0.0631(9) Uani 1 d .
C8 C 0.2356(3) 0.1241(3) 0.5383(3) 0.0793(12) Uani 1 d .
C9 C 0.1438(2) 0.0930(2) 0.1412(2) 0.0598(8) Uani 1 d .
H9A H 0.1740(2) 0.1443(2) 0.1665(2) 0.072 Uiso 1 calc R
H9B H 0.1887(2) 0.0473(2) 0.1391(2) 0.072 Uiso 1 calc R
C10 C 0.1063(3) 0.1129(3) 0.0520(2) 0.0640(9) Uani 1 d .
C11 C 0.0756(4) 0.1267(3) -0.0199(3) 0.0853(13) Uani 1 d .
C12 C 0.0627(3) -0.0189(2) 0.2045(2) 0.0564(8) Uani 1 d .
C13 C 0.0000 -0.0617(3) 0.2500 0.0603(12) Uani 1 d S
H1A H 0.0410(29) 0.1726(26) 0.4124(30) 0.080(12) Uiso 1 d .
H1B H 0.1077(27) 0.2076(29) 0.3659(26) 0.076(12) Uiso 1 d .
H8 H 0.2618(38) 0.1592(30) 0.5942(37) 0.108(17) Uiso 1 d .
H11 H 0.0360(50) 0.1330(45) -0.0771(50) 0.156(26) Uiso 1 d .
H12 H 0.0916(36) -0.0543(34) 0.1771(37) 0.105(17) Uiso 1 d .
H13 H 0.0000 -0.1269(33) 0.2500 0.053(12) Uiso 1 d S
C1S C -0.0491(15) -0.3065(7) 0.1820(10) 0.126(6) Uani 0.50 d P
H1SA H -0.0837(15) -0.3122(7) 0.1287(10) 0.152 Uiso 0.50 calc PR
C2S C 0.0483(21) -0.3051(8) 0.1730(14) 0.204(11) Uani 0.50 d P
H2SA H 0.0706(21) -0.3073(8) 0.1179(14) 0.245 Uiso 0.50 calc PR
C3S C 0.1027(13) -0.3008(9) 0.2440(19) 0.167(9) Uani 0.50 d P
H3SA H 0.1653(13) -0.2951(9) 0.2466(19) 0.201 Uiso 0.50 calc PR

loop_
_atom_type_symbol
_atom_type_description
_atom_type_scat_dispersion_real
_atom_type_scat_dispersion_imag
_atom_type_scat_source
C C 0.0033 0.0016 'International Tables Vol C Tables 4.2.6.8 and 6.1.1.4'
H H 0.0000 0.0000 'International Tables Vol C Tables 4.2.6.8 and 6.1.1.4'
N N 0.0061 0.0033 'International Tables Vol C Tables 4.2.6.8 and 6.1.1.4'
O O 0.0106 0.0060 'International Tables Vol C Tables 4.2.6.8 and 6.1.1.4'
Co Co 0.3494 0.9721 'International Tables Vol C Tables 4.2.6.8 and 6.1.1.4'

loop_
_geom_angle_atom_site_label_1
_geom_angle_atom_site_label_2
_geom_angle_atom_site_label_3
_geom_angle
_geom_angle_site_symmetry_1
_geom_angle_site_symmetry_3
O1 Co1 O1 85.23(12) 2 .
O1 Co1 N2 91.19(10) 2 2
O1 Co1 N2 172.51(8) . 2
O1 Co1 N2 172.51(9) 2 .
O1 Co1 N2 91.19(10) . .
N2 Co1 N2 93.10(15) 2 .
O1 Co1 N1 80.71(9) 2 .
O1 Co1 N1 95.39(9) . .
N2 Co1 N1 90.51(10) 2 .
N2 Co1 N1 93.11(10) . .
O1 Co1 N1 95.39(9) 2 2
O1 Co1 N1 80.71(9) . 2
N2 Co1 N1 93.11(10) 2 2
N2 Co1 N1 90.51(10) . 2
N1 Co1 N1 174.74(14) . 2
C1 O1 Co1 132.1(2) . .
C6 N1 Co1 122.8(2) . .
C12 N2 C9 115.7(3) . .
C12 N2 Co1 124.7(2) . .
C9 N2 Co1 119.5(2) . .
O2 C1 O1 125.2(3) . .
O2 C1 C2 119.6(3) . .
O1 C1 C2 115.2(3) . .
C5 C2 C4 107.6(7) . .
C5 C2 C3 113.2(6) . .
C4 C2 C3 109.6(6) . .
C5 C2 C1 109.4(4) . .
C4 C2 C1 106.7(4) . .
C3 C2 C1 110.1(3) . .
N1 C6 C7 111.9(3) . .
C8 C7 C6 178.7(4) . .
C10 C9 N2 112.1(3) . .
C11 C10 C9 178.3(5) . .
N2 C12 C13 127.3(3) . .
C12 C13 C12 122.9(4) 2 .
C3S C1S C2S 133.6(13) 2 .
C3S C2S C1S 118.1(22) . .
C2S C3S C1S 107.9(20) . 2

loop_
_geom_bond_atom_site_label_1
_geom_bond_atom_site_label_2
_geom_bond_distance
_geom_bond_site_symmetry_2
Co1 O1 1.935(2) 2
Co1 O1 1.935(2) .
Co1 N2 1.936(2) 2
Co1 N2 1.936(2) .
Co1 N1 1.976(2) .
Co1 N1 1.976(2) 2
O1 C1 1.274(3) .
O2 C1 1.215(4) .
N1 C6 1.461(4) .
N2 C12 1.303(4) .
N2 C9 1.473(4) .
C1 C2 1.547(5) .
C2 C5 1.490(7) .
C2 C4 1.491(7) .
C2 C3 1.506(6) .
C6 C7 1.471(4) .
C7 C8 1.167(5) .
C9 C10 1.461(5) .
C10 C11 1.172(6) .
C12 C13 1.375(5) .
C13 C12 1.375(4) 2
C1S C3S 1.44(2) 2
C1S C2S 1.46(3) .
C2S C3S 1.30(2) .
C3S C1S 1.44(2) 2
